data_1563419
loop_
_publ_author_name
'Sasano, Yoshifumi'
'Maeda, Hiromitsu'
'Tanaka, Hiroki'
'Haketa, Yohei'
'Kobayashi, Yoichi'
'Ishibashi, Yukihide'
'Asahi, Tsuyoshi'
'Morimoto, Tatsuki'
'Yasuda, Nobuhiro'
'Sato, Ryuma'
'Shigeta, Yasuteru'

_publ_section_title
;
 Ion-pairing&#x00A0;\p-electronic systems: ordered arrangement and
 noncovalent interactions of negatively charged porphyrins
;
_journal_name_full 'Chemical Science'
_journal_paper_doi 10.1039/D1SC02260A
_journal_year 2021
_chemical_formula_moiety 'C38 H8 F15 N4 O Pd, C28 H30 N3'
_chemical_formula_sum 'C66 H38 F15 N7 O Pd'
_chemical_formula_weight 1336.43
_space_group_crystal_system monoclinic
_space_group_IT_number 14
_space_group_name_Hall '-P 2ybc'
_space_group_name_H-M_alt 'P 1 21/c 1'
_atom_sites_solution_hydrogens geom
_audit_creation_method SHELXL-2014/7
_audit_update_record
;
2019-03-30 deposited with the CCDC.	2021-06-14 downloaded from the CCDC.
;
_cell_angle_alpha 90
_cell_angle_beta 90.213(2)
_cell_angle_gamma 90
_cell_formula_units_Z 4
_cell_length_a 8.8987(2)
_cell_length_b 18.5720(5)
_cell_length_c 32.3929(8)
_cell_measurement_reflns_used 22814
_cell_measurement_temperature 90(2)
_cell_measurement_theta_max 28.101
_cell_measurement_theta_min 1.390
_cell_volume 5353.4(2)
_computing_cell_refinement 'Rapid Auto(Rigaku)'
_computing_data_collection 'Rapid Auto(Rigaku)'
_computing_data_reduction 'Rapid Auto(Rigaku)'
_computing_structure_refinement 'SHELXL-2014/7 (Sheldrick, 2014)'
_computing_structure_solution 'SHELXS-97 (Sheldrick, 1990)'
_diffrn_ambient_temperature 90(2)
_diffrn_detector_area_resol_mean 29
_diffrn_measured_fraction_theta_full 0.986
_diffrn_measured_fraction_theta_max 0.984
_diffrn_measurement_device_type 'Rigaku Saturn 724'
_diffrn_measurement_method 'Oscillation Photograph'
_diffrn_radiation_monochromator 'Si(111) Channel Cut'
_diffrn_radiation_type Synchrotron
_diffrn_radiation_wavelength 0.78192
_diffrn_reflns_av_R_equivalents 0.1270
_diffrn_reflns_av_unetI/netI 0.1690
_diffrn_reflns_Laue_measured_fraction_full 0.986
_diffrn_reflns_Laue_measured_fraction_max 0.984
_diffrn_reflns_limit_h_max 10
_diffrn_reflns_limit_h_min -9
_diffrn_reflns_limit_k_max 22
_diffrn_reflns_limit_k_min -22
_diffrn_reflns_limit_l_max 38
_diffrn_reflns_limit_l_min -37
_diffrn_reflns_number 22814
_diffrn_reflns_point_group_measured_fraction_full 0.986
_diffrn_reflns_point_group_measured_fraction_max 0.984
_diffrn_reflns_theta_full 27.979
_diffrn_reflns_theta_max 28.101
_diffrn_reflns_theta_min 1.390
_diffrn_source 'synchrotron radiation SPring-8 BL40XU'
_exptl_absorpt_coefficient_mu 0.576
_exptl_absorpt_correction_T_max 1.000
_exptl_absorpt_correction_T_min 0.388
_exptl_absorpt_correction_type multi-scan
_exptl_absorpt_process_details 'ABSCOR (T.Higashi, 2001)'
_exptl_crystal_colour yellow
_exptl_crystal_density_diffrn 1.658
_exptl_crystal_density_meas ?
_exptl_crystal_description needle
_exptl_crystal_F_000 2688
_exptl_crystal_size_max 0.120
_exptl_crystal_size_mid 0.005
_exptl_crystal_size_min 0.005
_refine_diff_density_max 1.356
_refine_diff_density_min -1.748
_refine_diff_density_rms 0.143
_refine_ls_extinction_method none
_refine_ls_goodness_of_fit_ref 0.966
_refine_ls_hydrogen_treatment constr
_refine_ls_matrix_type full
_refine_ls_number_parameters 814
_refine_ls_number_reflns 9642
_refine_ls_number_restraints 0
_refine_ls_restrained_S_all 0.966
_refine_ls_R_factor_all 0.1528
_refine_ls_R_factor_gt 0.0878
_refine_ls_shift/su_max 0.001
_refine_ls_shift/su_mean 0.000
_refine_ls_structure_factor_coef Fsqd
_refine_ls_weighting_details 'w=1/[\s^2^(Fo^2^)+(0.1339P)^2^] where P=(Fo^2^+2Fc^2^)/3'
_refine_ls_weighting_scheme calc
_refine_ls_wR_factor_gt 0.2039
_refine_ls_wR_factor_ref 0.2495
_reflns_Friedel_coverage 0.000
_reflns_number_gt 5342
_reflns_number_total 9642
_reflns_threshold_expression 'I > 2\s(I)'
_cod_data_source_file d1sc02260a2.cif
_cod_data_source_block 180131_ys-4-1_rev
_cod_depositor_comments
;
The following automatic conversions were performed:

data item '_exptl_crystal_density_meas' value 'not measured' was
changed to '?' -- the value is perceived as not measured.

Automatic conversion script
Id: cif_fix_values 7556 2019-12-06 15:28:31Z antanas 
;
_cod_original_sg_symbol_H-M 'P 21/c'
_cod_database_code 1563419
_shelx_shelxl_version_number 2014/7
_shelx_space_group_comment
;
The symmetry employed for this shelxl refinement is uniquely defined
by the following loop, which should always be used as a source of
symmetry information in preference to the above space-group names.
They are only intended as comments.
;

loop_
_space_group_symop_operation_xyz
'x, y, z'
'-x, y+1/2, -z+1/2'
'-x, -y, -z'
'x, -y-1/2, z-1/2'

loop_
_atom_site_label
_atom_site_type_symbol
_atom_site_fract_x
_atom_site_fract_y
_atom_site_fract_z
_atom_site_U_iso_or_equiv
_atom_site_adp_type
_atom_site_occupancy
_atom_site_site_symmetry_order
_atom_site_calc_flag
_atom_site_refinement_flags_posn
_atom_site_refinement_flags_adp
_atom_site_refinement_flags_occupancy
_atom_site_disorder_assembly
_atom_site_disorder_group
C3 C 0.4192(9) 0.7105(5) 0.2640(3) 0.0352(19) Uani 1 1 d . . . . .
C5 C 0.4516(8) 0.5800(4) 0.2803(2) 0.0301(18) Uani 1 1 d . . . . .
F10 F 0.3979(5) 0.4441(2) 0.43935(14) 0.0394(11) Uani 1 1 d . . . . .
F12 F 1.1785(5) 0.7085(3) 0.53272(15) 0.0494(13) Uani 1 1 d . . . . .
Pd1 Pd 0.57635(6) 0.68172(3) 0.34623(2) 0.0320(2) Uani 1 1 d . . . . .
C16 C 0.8005(8) 0.8527(5) 0.4076(2) 0.0359(19) Uani 1 1 d . . . . .
H16 H 0.8679 0.8712 0.4278 0.043 Uiso 1 1 calc R U . . .
F1 F 0.1104(5) 0.6298(3) 0.22610(14) 0.0432(12) Uani 1 1 d . . . . .
C15 C 0.7431(8) 0.7811(4) 0.4058(2) 0.0337(19) Uani 1 1 d . . . . .
C23 C 0.1754(9) 0.5964(4) 0.1593(3) 0.039(2) Uani 1 1 d . . . . .
C27 C 0.5818(8) 0.4277(4) 0.3874(2) 0.0322(18) Uani 1 1 d . . . . .
C31 C 0.4886(9) 0.3280(4) 0.4291(3) 0.036(2) Uani 1 1 d . . . . .
C34 C 0.9746(9) 0.7186(5) 0.4864(2) 0.0362(19) Uani 1 1 d . . . . .
F4 F 0.5362(6) 0.5644(3) 0.11348(15) 0.0529(13) Uani 1 1 d . . . . .
F6 F 0.7660(5) 0.3976(2) 0.33777(13) 0.0381(11) Uani 1 1 d . . . . .
C21 C 0.3673(8) 0.6162(4) 0.2114(3) 0.0347(19) Uani 1 1 d . . . . .
C28 C 0.6715(8) 0.3763(4) 0.3679(2) 0.0322(18) Uani 1 1 d . . . . .
F7 F 0.7638(5) 0.2589(3) 0.35875(14) 0.0442(12) Uani 1 1 d . . . . .
C14 C 0.7644(8) 0.7264(4) 0.4347(2) 0.0304(18) Uani 1 1 d . . . . .
F5 F 0.6185(5) 0.5984(3) 0.19045(14) 0.0461(12) Uani 1 1 d . . . . .
C10 C 0.6338(8) 0.5543(5) 0.4035(2) 0.0343(19) Uani 1 1 d . . . . .
F8 F 0.5781(6) 0.2106(3) 0.41945(14) 0.0470(12) Uani 1 1 d . . . . .
F9 F 0.3986(5) 0.3048(3) 0.45962(14) 0.0456(12) Uani 1 1 d . . . . .
C9 C 0.5785(8) 0.5039(4) 0.3750(2) 0.0281(17) Uani 1 1 d . . . . .
F3 F 0.2414(6) 0.5634(3) 0.09137(14) 0.0497(13) Uani 1 1 d . . . . .
C33 C 0.8396(8) 0.7484(4) 0.4738(2) 0.0343(19) Uani 1 1 d . . . . .
F2 F 0.0280(5) 0.5956(3) 0.14895(15) 0.0511(13) Uani 1 1 d . . . . .
F11 F 1.0358(5) 0.6662(3) 0.46415(14) 0.0436(12) Uani 1 1 d . . . . .
C32 C 0.4900(8) 0.3996(4) 0.4188(2) 0.0349(19) Uani 1 1 d . . . . .
F13 F 1.0522(6) 0.8090(3) 0.58215(15) 0.0552(14) Uani 1 1 d . . . . .
C4 C 0.4138(8) 0.6359(5) 0.2539(2) 0.0327(19) Uani 1 1 d . . . . .
C13 C 0.7190(8) 0.6559(4) 0.4306(2) 0.0298(17) Uani 1 1 d . . . . .
C17 C 0.7412(9) 0.8897(5) 0.3751(3) 0.039(2) Uani 1 1 d . . . . .
H17 H 0.7601 0.9386 0.3683 0.047 Uiso 1 1 calc R U . . .
F14 F 0.7856(6) 0.8705(3) 0.56092(16) 0.0570(14) Uani 1 1 d . . . . .
F15 F 0.6451(5) 0.8306(3) 0.49101(14) 0.0435(12) Uani 1 1 d . . . . .
N1 N 0.6559(6) 0.6269(3) 0.39526(19) 0.0290(15) Uani 1 1 d . . . . .
N2 N 0.5059(7) 0.5878(4) 0.31999(19) 0.0328(16) Uani 1 1 d . . . . .
N3 N 0.4883(6) 0.7374(4) 0.2987(2) 0.0317(15) Uani 1 1 d . . . . .
N4 N 0.6553(7) 0.7745(4) 0.3710(2) 0.0398(17) Uani 1 1 d . . . . .
O1 O 0.5281(6) 0.9304(3) 0.31461(17) 0.0427(14) Uani 1 1 d . . . . .
C22 C 0.2178(9) 0.6130(5) 0.1986(3) 0.037(2) Uani 1 1 d . . . . .
C44 C 0.8339(9) 0.5807(5) 0.2798(3) 0.038(2) Uani 1 1 d . . . . .
H44 H 0.7712 0.5456 0.2671 0.046 Uiso 1 1 calc R U . . .
C55 C 1.0073(8) 0.6820(5) 0.3187(2) 0.0330(18) Uani 1 1 d . . . . .
C57 C 1.0917(9) 0.7349(4) 0.3399(3) 0.036(2) Uani 1 1 d . . . . .
N5 N 1.1233(7) 0.5905(4) 0.3601(2) 0.0373(16) Uani 1 1 d . . . . .
N6 N 0.8981(7) 0.7754(4) 0.2750(2) 0.0376(17) Uani 1 1 d . . . . .
N7 N 1.2507(8) 0.8405(4) 0.3827(2) 0.0404(17) Uani 1 1 d . . . . .
C2 C 0.3584(8) 0.7662(4) 0.2399(2) 0.0330(18) Uani 1 1 d . . . . .
H2 H 0.3054 0.7609 0.2146 0.040 Uiso 1 1 calc R U . . .
C1 C 0.3896(8) 0.8296(4) 0.2597(2) 0.0356(19) Uani 1 1 d . . . . .
H1 H 0.3614 0.8766 0.2510 0.043 Uiso 1 1 calc R U . . .
C6 C 0.4345(9) 0.5056(5) 0.2709(2) 0.0368(19) Uani 1 1 d . . . . .
H6 H 0.4012 0.4856 0.2454 0.044 Uiso 1 1 calc R U . . .
C7 C 0.4754(8) 0.4688(4) 0.3055(2) 0.0343(19) Uani 1 1 d . . . . .
H7 H 0.4730 0.4180 0.3090 0.041 Uiso 1 1 calc R U . . .
C8 C 0.5230(8) 0.5209(4) 0.3360(2) 0.0302(18) Uani 1 1 d . . . . .
C11 C 0.6828(8) 0.5387(5) 0.4452(2) 0.0361(19) Uani 1 1 d . . . . .
H11 H 0.6805 0.4931 0.4584 0.043 Uiso 1 1 calc R U . . .
C12 C 0.7325(8) 0.6012(4) 0.4618(2) 0.0335(18) Uani 1 1 d . . . . .
H12 H 0.7695 0.6078 0.4891 0.040 Uiso 1 1 calc R U . . .
C18 C 0.6459(9) 0.8415(4) 0.3534(2) 0.0356(19) Uani 1 1 d . . . . .
C19 C 0.5462(9) 0.8631(5) 0.3208(3) 0.040(2) Uani 1 1 d . . . . .
C20 C 0.4724(9) 0.8112(4) 0.2955(2) 0.0327(18) Uani 1 1 d . . . . .
C24 C 0.2831(9) 0.5805(4) 0.1298(3) 0.0362(19) Uani 1 1 d . . . . .
C25 C 0.4318(10) 0.5812(4) 0.1413(3) 0.040(2) Uani 1 1 d . . . . .
C26 C 0.4705(9) 0.5996(5) 0.1812(3) 0.0365(19) Uani 1 1 d . . . . .
C29 C 0.6694(9) 0.3047(5) 0.3776(2) 0.0341(19) Uani 1 1 d . . . . .
C30 C 0.5790(9) 0.2803(4) 0.4093(3) 0.0364(19) Uani 1 1 d . . . . .
C35 C 1.0459(9) 0.7397(5) 0.5218(3) 0.040(2) Uani 1 1 d . . . . .
C36 C 0.9827(10) 0.7915(5) 0.5470(3) 0.041(2) Uani 1 1 d . . . . .
C37 C 0.8493(10) 0.8206(5) 0.5360(3) 0.043(2) Uani 1 1 d . . . . .
C38 C 0.7793(9) 0.8002(4) 0.5001(3) 0.036(2) Uani 1 1 d . . . . .
C39 C 1.0649(10) 0.9499(5) 0.3029(3) 0.046(2) Uani 1 1 d . . . . .
H39 H 1.0624 0.9985 0.2936 0.055 Uiso 1 1 calc R U . . .
C40 C 0.9806(9) 0.8986(5) 0.2815(3) 0.044(2) Uani 1 1 d . . . . .
H40 H 0.9217 0.9124 0.2583 0.052 Uiso 1 1 calc R U . . .
C41 C 0.9835(9) 0.8277(5) 0.2942(3) 0.039(2) Uani 1 1 d . . . . .
C42 C 0.9061(9) 0.7031(4) 0.2863(3) 0.0355(19) Uani 1 1 d . . . . .
C43 C 0.8191(9) 0.6503(5) 0.2666(3) 0.041(2) Uani 1 1 d . . . . .
H43 H 0.7520 0.6625 0.2448 0.050 Uiso 1 1 calc R U . . .
C45 C 0.9308(9) 0.5574(5) 0.3095(3) 0.039(2) Uani 1 1 d . . . . .
H45 H 0.9371 0.5079 0.3166 0.047 Uiso 1 1 calc R U . . .
C46 C 1.0217(9) 0.6094(5) 0.3295(3) 0.040(2) Uani 1 1 d . . . . .
C47 C 1.1980(9) 0.6407(5) 0.3835(3) 0.038(2) Uani 1 1 d . . . . .
C48 C 1.2880(9) 0.6227(5) 0.4170(3) 0.040(2) Uani 1 1 d . . . . .
H48 H 1.3036 0.5736 0.4241 0.048 Uiso 1 1 calc R U . . .
C49 C 1.3555(9) 0.6775(5) 0.4400(3) 0.044(2) Uani 1 1 d . . . . .
H49 H 1.4126 0.6645 0.4637 0.052 Uiso 1 1 calc R U . . .
C50 C 1.3436(9) 0.7491(5) 0.4302(3) 0.045(2) Uani 1 1 d . . . . .
H50 H 1.3917 0.7845 0.4468 0.054 Uiso 1 1 calc R U . . .
C51 C 1.2603(9) 0.7693(5) 0.3958(3) 0.038(2) Uani 1 1 d . . . . .
C52 C 1.1616(9) 0.8620(5) 0.3500(3) 0.040(2) Uani 1 1 d . . . . .
C53 C 1.1531(10) 0.9329(5) 0.3376(3) 0.046(2) Uani 1 1 d . . . . .
H53 H 1.2058 0.9695 0.3522 0.055 Uiso 1 1 calc R U . . .
C54 C 1.0769(9) 0.8082(5) 0.3276(3) 0.037(2) Uani 1 1 d . . . . .
C56 C 1.1835(9) 0.7155(5) 0.3728(3) 0.0363(19) Uani 1 1 d . . . . .
C58 C 0.7961(10) 0.7943(5) 0.2408(3) 0.044(2) Uani 1 1 d . . . . .
H58 H 0.7671 0.8456 0.2431 0.053 Uiso 1 1 calc R U . . .
H58A H 0.7036 0.7649 0.2427 0.053 Uiso 1 1 calc R U . . .
C59 C 0.8696(9) 0.7816(5) 0.1992(2) 0.045(2) Uani 1 1 d . . . . .
H59 H 0.9148 0.7329 0.1989 0.054 Uiso 1 1 calc R U . . .
H59A H 0.9513 0.8171 0.1953 0.054 Uiso 1 1 calc R U . . .
C60 C 0.7560(10) 0.7882(6) 0.1635(3) 0.058(3) Uani 1 1 d . . . . .
H60 H 0.6710 0.7558 0.1685 0.086 Uiso 1 1 calc R U . . .
H60A H 0.8049 0.7751 0.1375 0.086 Uiso 1 1 calc R U . . .
H60B H 0.7197 0.8380 0.1618 0.086 Uiso 1 1 calc R U . . .
C61 C 1.1422(9) 0.5133(4) 0.3707(3) 0.042(2) Uani 1 1 d . . . . .
H61 H 1.2452 0.5050 0.3813 0.051 Uiso 1 1 calc R U . . .
H61A H 1.1284 0.4836 0.3456 0.051 Uiso 1 1 calc R U . . .
C62 C 1.0295(9) 0.4915(5) 0.4027(3) 0.045(2) Uani 1 1 d . . . . .
H62 H 0.9275 0.5046 0.3930 0.054 Uiso 1 1 calc R U . . .
H62A H 1.0497 0.5182 0.4285 0.054 Uiso 1 1 calc R U . . .
C63 C 1.0348(10) 0.4105(5) 0.4116(3) 0.057(3) Uani 1 1 d . . . . .
H63 H 1.0180 0.3838 0.3859 0.086 Uiso 1 1 calc R U . . .
H63A H 0.9564 0.3981 0.4315 0.086 Uiso 1 1 calc R U . . .
H63B H 1.1335 0.3979 0.4230 0.086 Uiso 1 1 calc R U . . .
C64 C 1.3335(10) 0.8952(5) 0.4065(3) 0.045(2) Uani 1 1 d . . . . .
H64 H 1.3593 0.9359 0.3881 0.054 Uiso 1 1 calc R U . . .
H64A H 1.4284 0.8741 0.4169 0.054 Uiso 1 1 calc R U . . .
C65 C 1.2412(11) 0.9230(6) 0.4428(3) 0.061(3) Uani 1 1 d . . . . .
H65 H 1.1588 0.9539 0.4323 0.073 Uiso 1 1 calc R U . . .
H65A H 1.1955 0.8818 0.4575 0.073 Uiso 1 1 calc R U . . .
C66 C 1.3381(12) 0.9661(6) 0.4728(3) 0.069(3) Uani 1 1 d . . . . .
H66 H 1.4264 0.9376 0.4806 0.104 Uiso 1 1 calc R U . . .
H66A H 1.2795 0.9775 0.4975 0.104 Uiso 1 1 calc R U . . .
H66B H 1.3706 1.0109 0.4595 0.104 Uiso 1 1 calc R U . . .

loop_
_atom_site_aniso_label
_atom_site_aniso_U_11
_atom_site_aniso_U_22
_atom_site_aniso_U_33
_atom_site_aniso_U_23
_atom_site_aniso_U_13
_atom_site_aniso_U_12
C3 0.033(4) 0.030(5) 0.042(5) 0.008(4) 0.008(4) 0.005(4)
C5 0.023(4) 0.027(4) 0.040(5) 0.001(3) -0.007(3) 0.001(3)
F10 0.035(2) 0.030(3) 0.054(3) -0.003(2) 0.009(2) 0.001(2)
F12 0.038(3) 0.050(3) 0.060(3) 0.006(3) -0.008(2) -0.005(2)
Pd1 0.0313(3) 0.0262(3) 0.0384(4) 0.0004(3) 0.0012(3) 0.0001(3)
C16 0.030(4) 0.036(5) 0.041(5) -0.005(4) -0.010(4) -0.005(4)
F1 0.032(2) 0.052(3) 0.045(3) 0.000(2) 0.004(2) 0.001(2)
C15 0.029(4) 0.027(5) 0.045(5) 0.000(4) 0.001(4) -0.002(4)
C23 0.036(5) 0.028(5) 0.051(5) 0.009(4) -0.008(4) -0.007(4)
C27 0.033(4) 0.027(5) 0.037(5) -0.001(3) -0.007(4) -0.002(4)
C31 0.033(4) 0.034(5) 0.042(5) 0.003(4) -0.003(4) -0.003(4)
C34 0.036(4) 0.037(5) 0.035(5) -0.001(4) -0.001(4) -0.004(4)
F4 0.062(3) 0.049(3) 0.047(3) -0.003(2) 0.006(3) 0.010(3)
F6 0.037(2) 0.033(3) 0.044(3) -0.001(2) 0.008(2) 0.002(2)
C21 0.030(4) 0.026(5) 0.048(5) 0.002(4) -0.005(4) -0.001(4)
C28 0.032(4) 0.030(5) 0.035(4) 0.004(3) 0.001(4) 0.003(4)
F7 0.054(3) 0.032(3) 0.046(3) -0.005(2) -0.001(2) 0.011(2)
C14 0.022(4) 0.035(5) 0.035(4) 0.004(3) 0.003(3) 0.010(3)
F5 0.038(3) 0.050(3) 0.051(3) -0.007(2) 0.001(2) 0.007(2)
C10 0.030(4) 0.033(5) 0.039(5) -0.001(4) 0.004(4) 0.001(4)
F8 0.066(3) 0.025(3) 0.050(3) 0.002(2) -0.002(3) -0.003(2)
F9 0.047(3) 0.037(3) 0.053(3) 0.009(2) 0.013(2) -0.004(2)
C9 0.031(4) 0.019(4) 0.034(4) -0.003(3) 0.002(3) 0.007(3)
F3 0.069(3) 0.038(3) 0.042(3) -0.001(2) -0.016(3) -0.001(3)
C33 0.026(4) 0.034(5) 0.042(5) 0.003(4) 0.002(4) -0.008(4)
F2 0.044(3) 0.057(4) 0.053(3) 0.005(3) -0.010(2) -0.010(3)
F11 0.036(2) 0.044(3) 0.050(3) -0.007(2) 0.002(2) 0.005(2)
C32 0.031(4) 0.028(5) 0.045(5) -0.004(4) 0.002(4) 0.002(4)
F13 0.066(3) 0.054(4) 0.046(3) -0.003(3) -0.016(3) -0.001(3)
C4 0.025(4) 0.037(5) 0.036(5) 0.002(4) -0.004(3) 0.004(4)
C13 0.026(4) 0.029(4) 0.034(4) 0.000(3) 0.001(3) 0.002(3)
C17 0.040(5) 0.024(5) 0.052(5) -0.007(4) 0.000(4) -0.006(4)
F14 0.071(3) 0.043(3) 0.057(3) -0.015(3) -0.005(3) 0.009(3)
F15 0.041(3) 0.037(3) 0.053(3) -0.004(2) 0.002(2) 0.007(2)
N1 0.022(3) 0.028(4) 0.038(4) -0.010(3) 0.002(3) 0.000(3)
N2 0.027(3) 0.040(4) 0.031(4) 0.000(3) -0.002(3) 0.000(3)
N3 0.026(3) 0.027(4) 0.043(4) -0.006(3) -0.001(3) -0.004(3)
N4 0.032(4) 0.042(5) 0.046(4) 0.003(3) 0.000(3) -0.003(3)
O1 0.054(4) 0.027(3) 0.047(4) -0.003(3) -0.003(3) 0.000(3)
C22 0.031(4) 0.035(5) 0.046(5) -0.005(4) 0.003(4) 0.000(4)
C44 0.029(4) 0.033(5) 0.053(5) -0.005(4) 0.002(4) -0.007(4)
C55 0.022(4) 0.035(5) 0.042(5) -0.003(4) 0.003(3) -0.005(4)
C57 0.034(4) 0.027(5) 0.048(5) -0.007(4) 0.004(4) 0.000(4)
N5 0.032(3) 0.034(4) 0.046(4) 0.005(3) 0.009(3) 0.001(3)
N6 0.036(4) 0.033(4) 0.044(4) -0.001(3) -0.001(3) 0.003(3)
N7 0.039(4) 0.035(4) 0.046(4) -0.002(3) -0.002(3) -0.002(3)
C2 0.036(4) 0.023(4) 0.040(5) 0.001(3) -0.006(4) -0.003(4)
C1 0.036(4) 0.025(5) 0.046(5) 0.001(4) 0.000(4) 0.001(4)
C6 0.041(5) 0.032(5) 0.038(5) -0.004(4) -0.002(4) -0.007(4)
C7 0.034(4) 0.022(4) 0.047(5) -0.001(4) -0.001(4) -0.008(4)
C8 0.025(4) 0.024(4) 0.041(5) 0.001(3) 0.000(3) -0.001(3)
C11 0.037(4) 0.036(5) 0.036(5) -0.001(4) 0.002(4) 0.003(4)
C12 0.031(4) 0.029(5) 0.041(5) -0.007(4) 0.001(4) 0.003(4)
C18 0.037(4) 0.028(5) 0.042(5) 0.003(4) 0.005(4) 0.002(4)
C19 0.045(5) 0.034(5) 0.041(5) 0.006(4) -0.004(4) 0.000(4)
C20 0.037(4) 0.031(5) 0.030(4) -0.001(3) 0.004(4) 0.004(4)
C24 0.042(5) 0.024(4) 0.042(5) 0.005(4) -0.004(4) 0.000(4)
C25 0.052(5) 0.024(4) 0.043(5) -0.004(4) 0.008(4) 0.008(4)
C26 0.032(4) 0.035(5) 0.043(5) 0.004(4) 0.001(4) -0.002(4)
C29 0.031(4) 0.041(5) 0.031(4) -0.003(4) -0.002(3) 0.001(4)
C30 0.037(4) 0.028(5) 0.044(5) 0.007(4) 0.002(4) 0.000(4)
C35 0.039(5) 0.037(5) 0.043(5) 0.002(4) -0.007(4) 0.004(4)
C36 0.045(5) 0.041(5) 0.035(5) 0.003(4) -0.009(4) -0.006(4)
C37 0.054(5) 0.037(5) 0.038(5) -0.005(4) -0.001(4) 0.008(4)
C38 0.034(4) 0.027(5) 0.049(5) -0.005(4) -0.003(4) 0.001(4)
C39 0.053(5) 0.029(5) 0.055(6) -0.002(4) 0.011(5) -0.002(4)
C40 0.043(5) 0.034(5) 0.054(6) -0.001(4) 0.003(4) 0.001(4)
C41 0.042(5) 0.032(5) 0.044(5) -0.004(4) 0.001(4) 0.001(4)
C42 0.030(4) 0.032(5) 0.045(5) 0.001(4) 0.009(4) 0.001(4)
C43 0.028(4) 0.053(6) 0.044(5) -0.003(4) 0.003(4) -0.010(4)
C45 0.033(4) 0.031(5) 0.053(5) -0.002(4) 0.008(4) -0.003(4)
C46 0.030(4) 0.040(5) 0.049(5) 0.000(4) 0.006(4) -0.002(4)
C47 0.031(4) 0.040(5) 0.043(5) -0.002(4) 0.002(4) -0.002(4)
C48 0.037(4) 0.031(5) 0.051(5) 0.001(4) 0.006(4) 0.003(4)
C49 0.033(4) 0.058(6) 0.040(5) 0.003(4) -0.001(4) 0.003(4)
C50 0.034(4) 0.042(6) 0.058(6) -0.008(4) 0.004(4) -0.005(4)
C51 0.037(4) 0.038(5) 0.040(5) -0.007(4) 0.002(4) -0.007(4)
C52 0.035(5) 0.035(5) 0.049(5) -0.007(4) 0.010(4) -0.004(4)
C53 0.046(5) 0.035(5) 0.057(6) -0.011(4) 0.011(5) -0.002(4)
C54 0.034(4) 0.036(5) 0.042(5) -0.002(4) 0.005(4) -0.004(4)
C56 0.032(4) 0.035(5) 0.042(5) -0.001(4) 0.001(4) 0.006(4)
C58 0.041(5) 0.038(5) 0.055(6) 0.006(4) 0.002(4) 0.003(4)
C59 0.043(5) 0.050(6) 0.042(5) -0.002(4) 0.002(4) -0.005(4)
C60 0.046(5) 0.066(7) 0.061(6) 0.003(5) 0.003(5) 0.006(5)
C61 0.032(4) 0.026(5) 0.069(6) 0.013(4) 0.003(4) 0.004(4)
C62 0.035(4) 0.036(5) 0.064(6) 0.007(4) 0.006(4) 0.004(4)
C63 0.044(5) 0.046(6) 0.081(7) 0.022(5) -0.004(5) -0.009(5)
C64 0.053(5) 0.036(5) 0.047(5) 0.000(4) -0.006(4) -0.015(4)
C65 0.060(6) 0.050(7) 0.073(7) -0.022(5) -0.001(5) -0.006(5)
C66 0.076(7) 0.057(7) 0.074(7) -0.005(6) -0.005(6) -0.006(6)

loop_
_atom_type_symbol
_atom_type_description
_atom_type_scat_dispersion_real
_atom_type_scat_dispersion_imag
_atom_type_scat_source
C C 0.0041 0.0020 'International Tables Vol C Tables 4.2.6.8 and 6.1.1.4'
H H 0.0000 0.0000 'International Tables Vol C Tables 4.2.6.8 and 6.1.1.4'
F F 0.0215 0.0127 'International Tables Vol C Tables 4.2.6.8 and 6.1.1.4'
N N 0.0078 0.0041 'International Tables Vol C Tables 4.2.6.8 and 6.1.1.4'
O O 0.0135 0.0075 'International Tables Vol C Tables 4.2.6.8 and 6.1.1.4'
Pd Pd -0.7734 1.2009 'International Tables Vol C Tables 4.2.6.8 and 6.1.1.4'

loop_
_geom_angle_atom_site_label_1
_geom_angle_atom_site_label_2
_geom_angle_atom_site_label_3
_geom_angle
_geom_angle_site_symmetry_1
_geom_angle_site_symmetry_3
_geom_angle_publ_flag
N3 C3 C2 111.0(7) . . ?
N3 C3 C4 123.8(7) . . ?
C2 C3 C4 125.2(8) . . ?
N2 C5 C4 125.4(7) . . ?
N2 C5 C6 109.9(7) . . ?
C4 C5 C6 124.7(7) . . ?
N3 Pd1 N1 177.4(2) . . ?
N3 Pd1 N4 90.0(3) . . ?
N1 Pd1 N4 89.8(3) . . ?
N3 Pd1 N2 90.1(2) . . ?
N1 Pd1 N2 90.2(2) . . ?
N4 Pd1 N2 177.4(3) . . ?
C17 C16 C15 107.6(7) . . ?
C17 C16 H16 126.2 . . ?
C15 C16 H16 126.2 . . ?
N4 C15 C14 124.1(7) . . ?
N4 C15 C16 108.6(7) . . ?
C14 C15 C16 127.2(7) . . ?
F2 C23 C22 120.0(8) . . ?
F2 C23 C24 119.8(7) . . ?
C22 C23 C24 120.2(7) . . ?
C28 C27 C32 114.1(7) . . ?
C28 C27 C9 123.1(7) . . ?
C32 C27 C9 122.8(7) . . ?
F9 C31 C30 119.5(8) . . ?
F9 C31 C32 119.7(7) . . ?
C30 C31 C32 120.8(8) . . ?
F11 C34 C35 118.4(7) . . ?
F11 C34 C33 119.2(7) . . ?
C35 C34 C33 122.3(8) . . ?
C26 C21 C22 114.7(7) . . ?
C26 C21 C4 122.0(7) . . ?
C22 C21 C4 123.3(8) . . ?
F6 C28 C29 117.4(7) . . ?
F6 C28 C27 119.0(7) . . ?
C29 C28 C27 123.6(7) . . ?
C13 C14 C15 126.0(7) . . ?
C13 C14 C33 118.5(7) . . ?
C15 C14 C33 115.5(7) . . ?
N1 C10 C9 125.0(7) . . ?
N1 C10 C11 109.3(7) . . ?
C9 C10 C11 125.6(8) . . ?
C8 C9 C10 124.6(7) . . ?
C8 C9 C27 118.2(7) . . ?
C10 C9 C27 117.3(7) . . ?
C34 C33 C38 115.5(7) . . ?
C34 C33 C14 122.1(7) . . ?
C38 C33 C14 122.5(7) . . ?
F10 C32 C31 118.1(7) . . ?
F10 C32 C27 119.2(7) . . ?
C31 C32 C27 122.7(8) . . ?
C5 C4 C3 125.4(7) . . ?
C5 C4 C21 117.0(7) . . ?
C3 C4 C21 117.5(7) . . ?
C14 C13 N1 124.8(7) . . ?
C14 C13 C12 125.3(7) . . ?
N1 C13 C12 109.9(7) . . ?
C16 C17 C18 107.1(8) . . ?
C16 C17 H17 126.5 . . ?
C18 C17 H17 126.5 . . ?
C13 N1 C10 106.1(6) . . ?
C13 N1 Pd1 126.6(5) . . ?
C10 N1 Pd1 126.3(5) . . ?
C8 N2 C5 107.4(7) . . ?
C8 N2 Pd1 126.2(5) . . ?
C5 N2 Pd1 125.8(5) . . ?
C3 N3 C20 104.7(6) . . ?
C3 N3 Pd1 127.7(5) . . ?
C20 N3 Pd1 127.3(5) . . ?
C18 N4 C15 107.0(7) . . ?
C18 N4 Pd1 125.9(6) . . ?
C15 N4 Pd1 126.7(6) . . ?
F1 C22 C23 118.4(7) . . ?
F1 C22 C21 118.2(7) . . ?
C23 C22 C21 123.3(8) . . ?
C45 C44 C43 125.6(8) . . ?
C45 C44 H44 117.2 . . ?
C43 C44 H44 117.2 . . ?
C46 C55 C57 120.1(7) . . ?
C46 C55 C42 120.1(7) . . ?
C57 C55 C42 119.7(8) . . ?
C56 C57 C55 120.2(8) . . ?
C56 C57 C54 121.2(8) . . ?
C55 C57 C54 118.6(8) . . ?
C47 N5 C46 122.5(7) . . ?
C47 N5 C61 118.4(7) . . ?
C46 N5 C61 118.9(7) . . ?
C41 N6 C42 122.2(7) . . ?
C41 N6 C58 120.6(7) . . ?
C42 N6 C58 117.3(7) . . ?
C52 N7 C51 122.9(7) . . ?
C52 N7 C64 119.1(7) . . ?
C51 N7 C64 117.9(7) . . ?
C1 C2 C3 107.2(7) . . ?
C1 C2 H2 126.4 . . ?
C3 C2 H2 126.4 . . ?
C2 C1 C20 106.3(7) . . ?
C2 C1 H1 126.9 . . ?
C20 C1 H1 126.9 . . ?
C7 C6 C5 106.3(7) . . ?
C7 C6 H6 126.8 . . ?
C5 C6 H6 126.8 . . ?
C6 C7 C8 107.7(7) . . ?
C6 C7 H7 126.1 . . ?
C8 C7 H7 126.1 . . ?
N2 C8 C9 126.5(7) . . ?
N2 C8 C7 108.6(7) . . ?
C9 C8 C7 124.9(7) . . ?
C12 C11 C10 107.2(8) . . ?
C12 C11 H11 126.4 . . ?
C10 C11 H11 126.4 . . ?
C11 C12 C13 107.4(7) . . ?
C11 C12 H12 126.3 . . ?
C13 C12 H12 126.3 . . ?
N4 C18 C17 109.3(7) . . ?
N4 C18 C19 126.7(8) . . ?
C17 C18 C19 123.8(8) . . ?
O1 C19 C20 121.0(7) . . ?
O1 C19 C18 117.8(8) . . ?
C20 C19 C18 121.1(8) . . ?
N3 C20 C1 110.7(7) . . ?
N3 C20 C19 125.6(7) . . ?
C1 C20 C19 123.1(7) . . ?
F3 C24 C25 121.3(8) . . ?
F3 C24 C23 120.2(7) . . ?
C25 C24 C23 118.5(8) . . ?
F4 C25 C24 119.1(7) . . ?
F4 C25 C26 121.3(7) . . ?
C24 C25 C26 119.6(8) . . ?
F5 C26 C21 119.9(7) . . ?
F5 C26 C25 116.3(7) . . ?
C21 C26 C25 123.7(7) . . ?
F7 C29 C28 120.1(7) . . ?
F7 C29 C30 119.8(8) . . ?
C28 C29 C30 119.9(8) . . ?
F8 C30 C31 120.8(7) . . ?
F8 C30 C29 120.3(7) . . ?
C31 C30 C29 118.9(8) . . ?
F12 C35 C34 119.7(8) . . ?
F12 C35 C36 119.8(7) . . ?
C34 C35 C36 120.4(7) . . ?
F13 C36 C37 122.1(8) . . ?
F13 C36 C35 119.1(7) . . ?
C37 C36 C35 118.8(8) . . ?
C36 C37 F14 119.0(8) . . ?
C36 C37 C38 120.6(8) . . ?
F14 C37 C38 120.3(7) . . ?
F15 C38 C37 117.9(7) . . ?
F15 C38 C33 119.8(7) . . ?
C37 C38 C33 122.3(7) . . ?
C40 C39 C53 122.8(9) . . ?
C40 C39 H39 118.6 . . ?
C53 C39 H39 118.6 . . ?
C41 C40 C39 119.5(8) . . ?
C41 C40 H40 120.2 . . ?
C39 C40 H40 120.2 . . ?
N6 C41 C40 121.8(8) . . ?
N6 C41 C54 119.2(8) . . ?
C40 C41 C54 119.0(8) . . ?
N6 C42 C43 121.8(8) . . ?
N6 C42 C55 119.1(7) . . ?
C43 C42 C55 119.1(8) . . ?
C44 C43 C42 117.7(8) . . ?
C44 C43 H43 121.1 . . ?
C42 C43 H43 121.1 . . ?
C44 C45 C46 117.8(8) . . ?
C44 C45 H45 121.1 . . ?
C46 C45 H45 121.1 . . ?
N5 C46 C55 118.8(8) . . ?
N5 C46 C45 121.7(8) . . ?
C55 C46 C45 119.5(8) . . ?
N5 C47 C48 123.0(8) . . ?
N5 C47 C56 118.7(7) . . ?
C48 C47 C56 118.3(8) . . ?
C47 C48 C49 119.2(8) . . ?
C47 C48 H48 120.4 . . ?
C49 C48 H48 120.4 . . ?
C50 C49 C48 123.4(8) . . ?
C50 C49 H49 118.3 . . ?
C48 C49 H49 118.3 . . ?
C49 C50 C51 119.3(8) . . ?
C49 C50 H50 120.4 . . ?
C51 C50 H50 120.4 . . ?
C50 C51 N7 122.2(8) . . ?
C50 C51 C56 119.1(8) . . ?
N7 C51 C56 118.7(7) . . ?
C53 C52 N7 122.1(8) . . ?
C53 C52 C54 119.0(8) . . ?
N7 C52 C54 118.9(8) . . ?
C52 C53 C39 118.5(8) . . ?
C52 C53 H53 120.7 . . ?
C39 C53 H53 120.7 . . ?
C41 C54 C57 121.0(8) . . ?
C41 C54 C52 121.0(8) . . ?
C57 C54 C52 118.0(8) . . ?
C57 C56 C51 120.1(8) . . ?
C57 C56 C47 119.2(8) . . ?
C51 C56 C47 120.7(7) . . ?
N6 C58 C59 111.4(7) . . ?
N6 C58 H58 109.4 . . ?
C59 C58 H58 109.4 . . ?
N6 C58 H58A 109.4 . . ?
C59 C58 H58A 109.4 . . ?
H58 C58 H58A 108.0 . . ?
C58 C59 C60 111.7(7) . . ?
C58 C59 H59 109.3 . . ?
C60 C59 H59 109.3 . . ?
C58 C59 H59A 109.3 . . ?
C60 C59 H59A 109.3 . . ?
H59 C59 H59A 107.9 . . ?
C59 C60 H60 109.5 . . ?
C59 C60 H60A 109.5 . . ?
H60 C60 H60A 109.5 . . ?
C59 C60 H60B 109.5 . . ?
H60 C60 H60B 109.5 . . ?
H60A C60 H60B 109.5 . . ?
N5 C61 C62 110.2(7) . . ?
N5 C61 H61 109.6 . . ?
C62 C61 H61 109.6 . . ?
N5 C61 H61A 109.6 . . ?
C62 C61 H61A 109.6 . . ?
H61 C61 H61A 108.1 . . ?
C61 C62 C63 112.0(8) . . ?
C61 C62 H62 109.2 . . ?
C63 C62 H62 109.2 . . ?
C61 C62 H62A 109.2 . . ?
C63 C62 H62A 109.2 . . ?
H62 C62 H62A 107.9 . . ?
C62 C63 H63 109.5 . . ?
C62 C63 H63A 109.5 . . ?
H63 C63 H63A 109.5 . . ?
C62 C63 H63B 109.5 . . ?
H63 C63 H63B 109.5 . . ?
H63A C63 H63B 109.5 . . ?
N7 C64 C65 111.5(7) . . ?
N7 C64 H64 109.3 . . ?
C65 C64 H64 109.3 . . ?
N7 C64 H64A 109.3 . . ?
C65 C64 H64A 109.3 . . ?
H64 C64 H64A 108.0 . . ?
C66 C65 C64 111.4(8) . . ?
C66 C65 H65 109.4 . . ?
C64 C65 H65 109.4 . . ?
C66 C65 H65A 109.4 . . ?
C64 C65 H65A 109.4 . . ?
H65 C65 H65A 108.0 . . ?
C65 C66 H66 109.5 . . ?
C65 C66 H66A 109.5 . . ?
H66 C66 H66A 109.5 . . ?
C65 C66 H66B 109.5 . . ?
H66 C66 H66B 109.5 . . ?
H66A C66 H66B 109.5 . . ?

loop_
_geom_bond_atom_site_label_1
_geom_bond_atom_site_label_2
_geom_bond_distance
_geom_bond_site_symmetry_2
_geom_bond_publ_flag
C3 N3 1.372(10) . ?
C3 C2 1.404(11) . ?
C3 C4 1.424(12) . ?
C5 N2 1.379(9) . ?
C5 C4 1.386(11) . ?
C5 C6 1.422(11) . ?
F10 C32 1.342(9) . ?
F12 C35 1.360(9) . ?
Pd1 N3 2.011(6) . ?
Pd1 N1 2.013(6) . ?
Pd1 N4 2.025(7) . ?
Pd1 N2 2.038(7) . ?
C16 C17 1.360(11) . ?
C16 C15 1.425(11) . ?
C16 H16 0.9500 . ?
F1 C22 1.345(9) . ?
C15 N4 1.374(10) . ?
C15 C14 1.395(11) . ?
C23 F2 1.353(9) . ?
C23 C22 1.362(11) . ?
C23 C24 1.389(12) . ?
C27 C28 1.397(11) . ?
C27 C32 1.407(11) . ?
C27 C9 1.471(11) . ?
C31 F9 1.346(9) . ?
C31 C30 1.359(12) . ?
C31 C32 1.371(11) . ?
C34 F11 1.329(9) . ?
C34 C35 1.366(11) . ?
C34 C33 1.383(11) . ?
F4 C25 1.334(9) . ?
F6 C28 1.351(8) . ?
C21 C26 1.379(11) . ?
C21 C22 1.393(10) . ?
C21 C4 1.483(11) . ?
C28 C29 1.366(11) . ?
F7 C29 1.344(9) . ?
C14 C13 1.376(11) . ?
C14 C33 1.485(11) . ?
F5 C26 1.349(9) . ?
C10 N1 1.388(10) . ?
C10 C9 1.402(11) . ?
C10 C11 1.449(11) . ?
F8 C30 1.335(9) . ?
C9 C8 1.391(10) . ?
F3 C24 1.335(9) . ?
C33 C38 1.395(11) . ?
F13 C36 1.333(9) . ?
C13 N1 1.381(9) . ?
C13 C12 1.440(11) . ?
C17 C18 1.418(11) . ?
C17 H17 0.9500 . ?
F14 C37 1.355(10) . ?
F15 C38 1.352(9) . ?
N2 C8 1.356(10) . ?
N3 C20 1.383(10) . ?
N4 C18 1.372(11) . ?
O1 C19 1.276(10) . ?
C44 C45 1.360(11) . ?
C44 C43 1.368(12) . ?
C44 H44 0.9500 . ?
C55 C46 1.398(12) . ?
C55 C57 1.414(11) . ?
C55 C42 1.436(11) . ?
C57 C56 1.387(11) . ?
C57 C54 1.425(12) . ?
N5 C47 1.373(10) . ?
N5 C46 1.385(10) . ?
N5 C61 1.482(10) . ?
N6 C41 1.380(10) . ?
N6 C42 1.394(11) . ?
N6 C58 1.473(10) . ?
N7 C52 1.380(11) . ?
N7 C51 1.391(11) . ?
N7 C64 1.470(10) . ?
C2 C1 1.369(11) . ?
C2 H2 0.9500 . ?
C1 C20 1.415(11) . ?
C1 H1 0.9500 . ?
C6 C7 1.363(11) . ?
C6 H6 0.9500 . ?
C7 C8 1.445(11) . ?
C7 H7 0.9500 . ?
C11 C12 1.353(11) . ?
C11 H11 0.9500 . ?
C12 H12 0.9500 . ?
C18 C19 1.435(11) . ?
C19 C20 1.423(11) . ?
C24 C25 1.374(11) . ?
C25 C26 1.380(11) . ?
C29 C30 1.383(11) . ?
C35 C36 1.382(12) . ?
C36 C37 1.351(12) . ?
C37 C38 1.371(11) . ?
C39 C40 1.396(12) . ?
C39 C53 1.405(12) . ?
C39 H39 0.9500 . ?
C40 C41 1.381(12) . ?
C40 H40 0.9500 . ?
C41 C54 1.407(11) . ?
C42 C43 1.401(11) . ?
C43 H43 0.9500 . ?
C45 C46 1.414(11) . ?
C45 H45 0.9500 . ?
C47 C48 1.386(11) . ?
C47 C56 1.438(12) . ?
C48 C49 1.396(12) . ?
C48 H48 0.9500 . ?
C49 C50 1.371(13) . ?
C49 H49 0.9500 . ?
C50 C51 1.388(12) . ?
C50 H50 0.9500 . ?
C51 C56 1.419(11) . ?
C52 C53 1.380(12) . ?
C52 C54 1.446(12) . ?
C53 H53 0.9500 . ?
C58 C59 1.516(11) . ?
C58 H58 0.9900 . ?
C58 H58A 0.9900 . ?
C59 C60 1.538(11) . ?
C59 H59 0.9900 . ?
C59 H59A 0.9900 . ?
C60 H60 0.9800 . ?
C60 H60A 0.9800 . ?
C60 H60B 0.9800 . ?
C61 C62 1.502(11) . ?
C61 H61 0.9900 . ?
C61 H61A 0.9900 . ?
C62 C63 1.531(12) . ?
C62 H62 0.9900 . ?
C62 H62A 0.9900 . ?
C63 H63 0.9800 . ?
C63 H63A 0.9800 . ?
C63 H63B 0.9800 . ?
C64 C65 1.527(13) . ?
C64 H64 0.9900 . ?
C64 H64A 0.9900 . ?
C65 C66 1.524(13) . ?
C65 H65 0.9900 . ?
C65 H65A 0.9900 . ?
C66 H66 0.9800 . ?
C66 H66A 0.9800 . ?
C66 H66B 0.9800 . ?

loop_
_geom_torsion_atom_site_label_1
_geom_torsion_atom_site_label_2
_geom_torsion_atom_site_label_3
_geom_torsion_atom_site_label_4
_geom_torsion
_geom_torsion_site_symmetry_1
_geom_torsion_site_symmetry_2
_geom_torsion_site_symmetry_3
_geom_torsion_site_symmetry_4
_geom_torsion_publ_flag
C17 C16 C15 N4 3.0(9) . . . . ?
C17 C16 C15 C14 -174.5(8) . . . . ?
C32 C27 C28 F6 -178.8(6) . . . . ?
C9 C27 C28 F6 3.6(11) . . . . ?
C32 C27 C28 C29 1.3(11) . . . . ?
C9 C27 C28 C29 -176.3(7) . . . . ?
N4 C15 C14 C13 9.1(13) . . . . ?
C16 C15 C14 C13 -173.8(8) . . . . ?
N4 C15 C14 C33 -169.1(7) . . . . ?
C16 C15 C14 C33 8.0(11) . . . . ?
N1 C10 C9 C8 -7.2(12) . . . . ?
C11 C10 C9 C8 175.6(7) . . . . ?
N1 C10 C9 C27 171.9(7) . . . . ?
C11 C10 C9 C27 -5.2(11) . . . . ?
C28 C27 C9 C8 65.1(10) . . . . ?
C32 C27 C9 C8 -112.2(8) . . . . ?
C28 C27 C9 C10 -114.1(8) . . . . ?
C32 C27 C9 C10 68.6(10) . . . . ?
F11 C34 C33 C38 176.5(7) . . . . ?
C35 C34 C33 C38 -1.5(12) . . . . ?
F11 C34 C33 C14 -3.4(12) . . . . ?
C35 C34 C33 C14 178.6(8) . . . . ?
C13 C14 C33 C34 62.0(10) . . . . ?
C15 C14 C33 C34 -119.6(8) . . . . ?
C13 C14 C33 C38 -117.9(9) . . . . ?
C15 C14 C33 C38 60.5(10) . . . . ?
F9 C31 C32 F10 -1.4(11) . . . . ?
C30 C31 C32 F10 179.8(7) . . . . ?
F9 C31 C32 C27 179.7(7) . . . . ?
C30 C31 C32 C27 0.8(13) . . . . ?
C28 C27 C32 F10 -179.3(6) . . . . ?
C9 C27 C32 F10 -1.8(11) . . . . ?
C28 C27 C32 C31 -0.4(11) . . . . ?
C9 C27 C32 C31 177.2(7) . . . . ?
N2 C5 C4 C3 -2.6(13) . . . . ?
C6 C5 C4 C3 174.9(8) . . . . ?
N2 C5 C4 C21 175.9(7) . . . . ?
C6 C5 C4 C21 -6.7(11) . . . . ?
N3 C3 C4 C5 12.3(13) . . . . ?
C2 C3 C4 C5 -169.1(8) . . . . ?
N3 C3 C4 C21 -166.2(7) . . . . ?
C2 C3 C4 C21 12.5(12) . . . . ?
C26 C21 C4 C5 -79.9(10) . . . . ?
C22 C21 C4 C5 100.1(9) . . . . ?
C26 C21 C4 C3 98.6(9) . . . . ?
C22 C21 C4 C3 -81.3(10) . . . . ?
C15 C14 C13 N1 5.8(12) . . . . ?
C33 C14 C13 N1 -176.0(6) . . . . ?
C15 C14 C13 C12 -175.4(7) . . . . ?
C33 C14 C13 C12 2.8(11) . . . . ?
C15 C16 C17 C18 0.6(9) . . . . ?
C14 C13 N1 C10 177.2(7) . . . . ?
C12 C13 N1 C10 -1.8(8) . . . . ?
C14 C13 N1 Pd1 -13.2(10) . . . . ?
C12 C13 N1 Pd1 167.8(5) . . . . ?
C9 C10 N1 C13 -176.7(7) . . . . ?
C11 C10 N1 C13 0.9(8) . . . . ?
C9 C10 N1 Pd1 13.7(11) . . . . ?
C11 C10 N1 Pd1 -168.8(5) . . . . ?
C4 C5 N2 C8 177.5(7) . . . . ?
C6 C5 N2 C8 -0.3(8) . . . . ?
C4 C5 N2 Pd1 -10.8(11) . . . . ?
C6 C5 N2 Pd1 171.5(5) . . . . ?
C2 C3 N3 C20 -1.1(8) . . . . ?
C4 C3 N3 C20 177.7(7) . . . . ?
C2 C3 N3 Pd1 173.7(5) . . . . ?
C4 C3 N3 Pd1 -7.4(11) . . . . ?
C14 C15 N4 C18 172.1(7) . . . . ?
C16 C15 N4 C18 -5.4(9) . . . . ?
C14 C15 N4 Pd1 -14.9(11) . . . . ?
C16 C15 N4 Pd1 167.5(5) . . . . ?
F2 C23 C22 F1 -1.4(12) . . . . ?
C24 C23 C22 F1 178.4(7) . . . . ?
F2 C23 C22 C21 -178.7(8) . . . . ?
C24 C23 C22 C21 1.0(13) . . . . ?
C26 C21 C22 F1 -178.8(7) . . . . ?
C4 C21 C22 F1 1.2(12) . . . . ?
C26 C21 C22 C23 -1.4(12) . . . . ?
C4 C21 C22 C23 178.5(8) . . . . ?
C46 C55 C57 C56 -3.1(11) . . . . ?
C42 C55 C57 C56 176.5(7) . . . . ?
C46 C55 C57 C54 178.5(7) . . . . ?
C42 C55 C57 C54 -1.8(11) . . . . ?
N3 C3 C2 C1 0.0(9) . . . . ?
C4 C3 C2 C1 -178.8(8) . . . . ?
C3 C2 C1 C20 1.1(9) . . . . ?
N2 C5 C6 C7 1.5(9) . . . . ?
C4 C5 C6 C7 -176.3(7) . . . . ?
C5 C6 C7 C8 -2.0(9) . . . . ?
C5 N2 C8 C9 178.4(7) . . . . ?
Pd1 N2 C8 C9 6.7(11) . . . . ?
C5 N2 C8 C7 -0.9(8) . . . . ?
Pd1 N2 C8 C7 -172.7(5) . . . . ?
C10 C9 C8 N2 -3.6(12) . . . . ?
C27 C9 C8 N2 177.2(7) . . . . ?
C10 C9 C8 C7 175.6(7) . . . . ?
C27 C9 C8 C7 -3.6(11) . . . . ?
C6 C7 C8 N2 1.9(9) . . . . ?
C6 C7 C8 C9 -177.4(7) . . . . ?
N1 C10 C11 C12 0.4(9) . . . . ?
C9 C10 C11 C12 178.0(7) . . . . ?
C10 C11 C12 C13 -1.5(8) . . . . ?
C14 C13 C12 C11 -176.9(7) . . . . ?
N1 C13 C12 C11 2.1(9) . . . . ?
C15 N4 C18 C17 5.8(9) . . . . ?
Pd1 N4 C18 C17 -167.2(5) . . . . ?
C15 N4 C18 C19 -168.7(8) . . . . ?
Pd1 N4 C18 C19 18.3(12) . . . . ?
C16 C17 C18 N4 -4.0(9) . . . . ?
C16 C17 C18 C19 170.7(8) . . . . ?
N4 C18 C19 O1 164.3(8) . . . . ?
C17 C18 C19 O1 -9.5(12) . . . . ?
N4 C18 C19 C20 -17.0(13) . . . . ?
C17 C18 C19 C20 169.2(8) . . . . ?
C3 N3 C20 C1 1.8(8) . . . . ?
Pd1 N3 C20 C1 -173.1(5) . . . . ?
C3 N3 C20 C19 -169.4(8) . . . . ?
Pd1 N3 C20 C19 15.7(11) . . . . ?
C2 C1 C20 N3 -1.9(9) . . . . ?
C2 C1 C20 C19 169.7(8) . . . . ?
O1 C19 C20 N3 177.7(7) . . . . ?
C18 C19 C20 N3 -1.0(13) . . . . ?
O1 C19 C20 C1 7.4(13) . . . . ?
C18 C19 C20 C1 -171.2(7) . . . . ?
F2 C23 C24 F3 -1.0(12) . . . . ?
C22 C23 C24 F3 179.2(7) . . . . ?
F2 C23 C24 C25 -179.5(7) . . . . ?
C22 C23 C24 C25 0.8(12) . . . . ?
F3 C24 C25 F4 0.1(12) . . . . ?
C23 C24 C25 F4 178.5(7) . . . . ?
F3 C24 C25 C26 179.5(7) . . . . ?
C23 C24 C25 C26 -2.1(12) . . . . ?
C22 C21 C26 F5 -177.6(7) . . . . ?
C4 C21 C26 F5 2.5(12) . . . . ?
C22 C21 C26 C25 0.0(12) . . . . ?
C4 C21 C26 C25 -179.9(8) . . . . ?
F4 C25 C26 F5 -1.2(12) . . . . ?
C24 C25 C26 F5 179.4(8) . . . . ?
F4 C25 C26 C21 -178.9(8) . . . . ?
C24 C25 C26 C21 1.7(13) . . . . ?
F6 C28 C29 F7 3.0(11) . . . . ?
C27 C28 C29 F7 -177.1(7) . . . . ?
F6 C28 C29 C30 177.5(6) . . . . ?
C27 C28 C29 C30 -2.5(12) . . . . ?
F9 C31 C30 F8 0.9(12) . . . . ?
C32 C31 C30 F8 179.7(7) . . . . ?
F9 C31 C30 C29 179.1(7) . . . . ?
C32 C31 C30 C29 -2.0(12) . . . . ?
F7 C29 C30 F8 -4.3(11) . . . . ?
C28 C29 C30 F8 -178.9(7) . . . . ?
F7 C29 C30 C31 177.4(7) . . . . ?
C28 C29 C30 C31 2.9(12) . . . . ?
F11 C34 C35 F12 2.1(12) . . . . ?
C33 C34 C35 F12 -179.9(8) . . . . ?
F11 C34 C35 C36 -176.8(8) . . . . ?
C33 C34 C35 C36 1.2(13) . . . . ?
F12 C35 C36 F13 -1.3(12) . . . . ?
C34 C35 C36 F13 177.6(7) . . . . ?
F12 C35 C36 C37 -178.7(8) . . . . ?
C34 C35 C36 C37 0.2(13) . . . . ?
F13 C36 C37 F14 1.6(13) . . . . ?
C35 C36 C37 F14 178.8(8) . . . . ?
F13 C36 C37 C38 -178.5(8) . . . . ?
C35 C36 C37 C38 -1.2(14) . . . . ?
C36 C37 C38 F15 179.2(8) . . . . ?
F14 C37 C38 F15 -0.9(12) . . . . ?
C36 C37 C38 C33 0.9(14) . . . . ?
F14 C37 C38 C33 -179.2(8) . . . . ?
C34 C33 C38 F15 -177.8(7) . . . . ?
C14 C33 C38 F15 2.1(12) . . . . ?
C34 C33 C38 C37 0.4(12) . . . . ?
C14 C33 C38 C37 -179.7(8) . . . . ?
C53 C39 C40 C41 -0.5(13) . . . . ?
C42 N6 C41 C40 176.6(8) . . . . ?
C58 N6 C41 C40 -2.1(12) . . . . ?
C42 N6 C41 C54 -2.9(12) . . . . ?
C58 N6 C41 C54 178.3(7) . . . . ?
C39 C40 C41 N6 177.6(7) . . . . ?
C39 C40 C41 C54 -2.8(13) . . . . ?
C41 N6 C42 C43 -179.9(7) . . . . ?
C58 N6 C42 C43 -1.2(11) . . . . ?
C41 N6 C42 C55 -0.5(11) . . . . ?
C58 N6 C42 C55 178.2(6) . . . . ?
C46 C55 C42 N6 -177.4(7) . . . . ?
C57 C55 C42 N6 2.9(11) . . . . ?
C46 C55 C42 C43 2.0(11) . . . . ?
C57 C55 C42 C43 -177.6(7) . . . . ?
C45 C44 C43 C42 -2.8(13) . . . . ?
N6 C42 C43 C44 -179.8(8) . . . . ?
C55 C42 C43 C44 0.8(11) . . . . ?
C43 C44 C45 C46 1.8(13) . . . . ?
C47 N5 C46 C55 7.5(11) . . . . ?
C61 N5 C46 C55 -178.1(7) . . . . ?
C47 N5 C46 C45 -171.3(7) . . . . ?
C61 N5 C46 C45 3.2(11) . . . . ?
C57 C55 C46 N5 -2.1(11) . . . . ?
C42 C55 C46 N5 178.3(7) . . . . ?
C57 C55 C46 C45 176.6(7) . . . . ?
C42 C55 C46 C45 -3.0(11) . . . . ?
C44 C45 C46 N5 179.9(7) . . . . ?
C44 C45 C46 C55 1.2(11) . . . . ?
C46 N5 C47 C48 173.3(7) . . . . ?
C61 N5 C47 C48 -1.2(11) . . . . ?
C46 N5 C47 C56 -7.3(11) . . . . ?
C61 N5 C47 C56 178.3(7) . . . . ?
N5 C47 C48 C49 -177.7(7) . . . . ?
C56 C47 C48 C49 2.9(11) . . . . ?
C47 C48 C49 C50 -3.2(13) . . . . ?
C48 C49 C50 C51 0.2(13) . . . . ?
C49 C50 C51 N7 -176.2(8) . . . . ?
C49 C50 C51 C56 3.1(12) . . . . ?
C52 N7 C51 C50 -176.2(7) . . . . ?
C64 N7 C51 C50 0.5(12) . . . . ?
C52 N7 C51 C56 4.5(12) . . . . ?
C64 N7 C51 C56 -178.8(7) . . . . ?
C51 N7 C52 C53 179.8(8) . . . . ?
C64 N7 C52 C53 3.1(12) . . . . ?
C51 N7 C52 C54 -1.5(12) . . . . ?
C64 N7 C52 C54 -178.2(7) . . . . ?
N7 C52 C53 C39 177.3(7) . . . . ?
C54 C52 C53 C39 -1.4(12) . . . . ?
C40 C39 C53 C52 2.6(13) . . . . ?
N6 C41 C54 C57 4.1(12) . . . . ?
C40 C41 C54 C57 -175.5(8) . . . . ?
N6 C41 C54 C52 -176.4(7) . . . . ?
C40 C41 C54 C52 4.0(12) . . . . ?
C56 C57 C54 C41 -180.0(7) . . . . ?
C55 C57 C54 C41 -1.7(12) . . . . ?
C56 C57 C54 C52 0.5(12) . . . . ?
C55 C57 C54 C52 178.8(7) . . . . ?
C53 C52 C54 C41 -1.8(12) . . . . ?
N7 C52 C54 C41 179.4(7) . . . . ?
C53 C52 C54 C57 177.7(8) . . . . ?
N7 C52 C54 C57 -1.1(11) . . . . ?
C55 C57 C56 C51 -175.8(7) . . . . ?
C54 C57 C56 C51 2.5(12) . . . . ?
C55 C57 C56 C47 3.3(11) . . . . ?
C54 C57 C56 C47 -178.4(7) . . . . ?
C50 C51 C56 C57 175.7(7) . . . . ?
N7 C51 C56 C57 -4.9(12) . . . . ?
C50 C51 C56 C47 -3.3(12) . . . . ?
N7 C51 C56 C47 176.0(7) . . . . ?
N5 C47 C56 C57 1.7(11) . . . . ?
C48 C47 C56 C57 -178.7(7) . . . . ?
N5 C47 C56 C51 -179.2(7) . . . . ?
C48 C47 C56 C51 0.3(12) . . . . ?
C41 N6 C58 C59 96.2(9) . . . . ?
C42 N6 C58 C59 -82.6(9) . . . . ?
N6 C58 C59 C60 169.9(8) . . . . ?
C47 N5 C61 C62 87.3(9) . . . . ?
C46 N5 C61 C62 -87.3(9) . . . . ?
N5 C61 C62 C63 174.6(7) . . . . ?
C52 N7 C64 C65 90.4(9) . . . . ?
C51 N7 C64 C65 -86.4(10) . . . . ?
N7 C64 C65 C66 166.9(8) . . . . ?
